data_4038518
loop_
_publ_author_name
'Nishida, Masaki'
'Lee, Donghyeon'
'Shintani, Ryo'

_publ_section_title
;
 Intermolecular Three-Component Synthesis of Fluorene Derivatives by a
 Rhodium-Catalyzed Stitching Reaction/Remote Nucleophilic Substitution
 Sequence.
;
_journal_issue 13
_journal_name_full 'The Journal of organic chemistry'
_journal_page_first 8489
_journal_page_last 8500
_journal_paper_doi 10.1021/acs.joc.0c00790
_journal_volume 85
_journal_year 2020
_chemical_formula_moiety 'C27 H22'
_chemical_formula_sum 'C27 H22'
_chemical_formula_weight 346.44
_space_group_crystal_system monoclinic
_space_group_IT_number 14
_space_group_name_Hall '-P 2yn'
_space_group_name_H-M_alt 'P 1 21/n 1'
_atom_sites_solution_hydrogens geom
_audit_creation_method SHELXL-2016/6
_cell_angle_alpha 90
_cell_angle_beta 100.909(4)
_cell_angle_gamma 90
_cell_formula_units_Z 4
_cell_length_a 8.2882(13)
_cell_length_b 11.6286(17)
_cell_length_c 19.897(3)
_cell_measurement_reflns_used 3534
_cell_measurement_temperature 113(2)
_cell_measurement_theta_max 27.5
_cell_measurement_theta_min 3.1
_cell_volume 1883.0(5)
_computing_cell_refinement 'CrystalClear-SM Expert 2.1 b45'
_computing_data_collection 'CrystalClear-SM Expert 2.1 b45 (Rigaku, 2015)'
_computing_data_reduction 'CrystalClear-SM Expert 2.1 b45'
_computing_molecular_graphics 'Yadokari-XG (Wakita, Nemoto et al., 2009)'
_computing_publication_material 'Yadokari-XG (Wakita, Nemoto et al., 2009)'
_computing_structure_refinement 'SHELXL-2016/6 (Sheldrick, 2016)'
_computing_structure_solution 'SIR-2014 (Burla et al., 2014)'
_diffrn_ambient_temperature 113(2)
_diffrn_detector_area_resol_mean 5.8140
_diffrn_measured_fraction_theta_full 0.964
_diffrn_measured_fraction_theta_max 0.904
_diffrn_measurement_device_type 'Rigaku XtaLAB P200'
_diffrn_measurement_method 'profile data from \w-scans'
_diffrn_radiation_type MoK\a
_diffrn_radiation_wavelength 0.71075
_diffrn_reflns_av_R_equivalents 0.0801
_diffrn_reflns_av_unetI/netI 0.1144
_diffrn_reflns_Laue_measured_fraction_full 0.964
_diffrn_reflns_Laue_measured_fraction_max 0.904
_diffrn_reflns_limit_h_max 10
_diffrn_reflns_limit_h_min -9
_diffrn_reflns_limit_k_max 15
_diffrn_reflns_limit_k_min -15
_diffrn_reflns_limit_l_max 25
_diffrn_reflns_limit_l_min -24
_diffrn_reflns_number 10571
_diffrn_reflns_point_group_measured_fraction_full 0.964
_diffrn_reflns_point_group_measured_fraction_max 0.904
_diffrn_reflns_theta_full 25.242
_diffrn_reflns_theta_max 27.949
_diffrn_reflns_theta_min 3.055
_exptl_absorpt_coefficient_mu 0.069
_exptl_absorpt_correction_T_max 1.000
_exptl_absorpt_correction_T_min 0.608
_exptl_absorpt_correction_type multi-scan
_exptl_absorpt_process_details 'REQAB (Rigaku, 1998)'
_exptl_crystal_colour Yellow
_exptl_crystal_density_diffrn 1.222
_exptl_crystal_description Prism
_exptl_crystal_F_000 736
_exptl_crystal_size_max 0.300
_exptl_crystal_size_mid 0.300
_exptl_crystal_size_min 0.300
_refine_diff_density_max 0.260
_refine_diff_density_min -0.288
_refine_diff_density_rms 0.070
_refine_ls_extinction_method none
_refine_ls_goodness_of_fit_ref 0.851
_refine_ls_hydrogen_treatment constr
_refine_ls_matrix_type full
_refine_ls_number_parameters 246
_refine_ls_number_reflns 4085
_refine_ls_number_restraints 0
_refine_ls_restrained_S_all 0.851
_refine_ls_R_factor_all 0.0760
_refine_ls_R_factor_gt 0.0471
_refine_ls_shift/su_max 0.000
_refine_ls_shift/su_mean 0.000
_refine_ls_structure_factor_coef Fsqd
_refine_ls_weighting_details 'w=1/[\s^2^(Fo^2^)+(0.0716P)^2^] where P=(Fo^2^+2Fc^2^)/3'
_refine_ls_weighting_scheme calc
_refine_ls_wR_factor_gt 0.1228
_refine_ls_wR_factor_ref 0.1487
_reflns_Friedel_coverage 0.000
_reflns_number_gt 2300
_reflns_number_total 4085
_reflns_threshold_expression 'I > 2\s(I)'
_cod_data_source_file jo0c00790_si_002.cif
_cod_data_source_block mn0304
_cod_depositor_comments
;
The following automatic conversions were performed:

data item '_exptl_absorpt_correction_type' value 'Multi-scan' was
changed to 'multi-scan' in accordance with the
/home/data/users/saulius/crontab/automatic-downloads/rss-feeds/ACS/lib/dictionaries/cif_core.dic
dictionary named 'cif_core.dic' version 2.4.2 last updated on
2011-04-26.

Automatic conversion script
Id: cif_fix_values 7556 2019-12-06 15:28:31Z antanas 

 Adding full bibliography for 4038518.cif.
;
_cod_original_sg_symbol_H-M 'P 21/n'
_cod_database_code 4038518
_shelx_shelxl_version_number 2016/6
_shelx_space_group_comment
;
The symmetry employed for this shelxl refinement is uniquely defined
by the following loop, which should always be used as a source of
symmetry information in preference to the above space-group names.
They are only intended as comments.
;
_shelx_estimated_absorpt_t_min 0.980
_shelx_estimated_absorpt_t_max 0.980

loop_
_space_group_symop_operation_xyz
'x, y, z'
'-x+1/2, y+1/2, -z+1/2'
'-x, -y, -z'
'x-1/2, -y-1/2, z-1/2'

loop_
_atom_site_label
_atom_site_type_symbol
_atom_site_fract_x
_atom_site_fract_y
_atom_site_fract_z
_atom_site_U_iso_or_equiv
_atom_site_adp_type
_atom_site_occupancy
_atom_site_site_symmetry_order
_atom_site_calc_flag
_atom_site_refinement_flags_posn
_atom_site_refinement_flags_adp
_atom_site_refinement_flags_occupancy
_atom_site_disorder_assembly
_atom_site_disorder_group
C001 C 0.2185(2) 0.50055(16) 0.31957(10) 0.0186(4) Uani 1 1 d . . . . .
C002 C 0.0036(2) 1.04015(18) 0.35985(11) 0.0232(5) Uani 1 1 d . . . . .
H1 H 0.034340 1.111106 0.342218 0.028 Uiso 1 1 calc R U . . .
C003 C 0.0224(2) 0.83341(17) 0.36487(10) 0.0194(5) Uani 1 1 d . . . . .
C004 C 0.5010(2) 0.66569(16) 0.45597(11) 0.0202(5) Uani 1 1 d . . . . .
C005 C 0.0674(2) 0.54189(17) 0.28054(11) 0.0219(5) Uani 1 1 d . . . . .
C006 C 0.3133(2) 0.57721(16) 0.36688(11) 0.0186(4) Uani 1 1 d . . . . .
C007 C 0.3606(2) 0.73636(16) 0.43981(10) 0.0182(4) Uani 1 1 d . . . . .
C008 C 0.2606(2) 0.38277(17) 0.31133(11) 0.0217(5) Uani 1 1 d . . . . .
H2 H 0.357510 0.352360 0.338778 0.026 Uiso 1 1 calc R U . . .
C009 C 0.1647(2) 0.31308(18) 0.26493(11) 0.0236(5) Uani 1 1 d . . . . .
H3 H 0.193704 0.234572 0.261411 0.028 Uiso 1 1 calc R U . . .
C00A C 0.0681(2) 0.93772(17) 0.34032(11) 0.0230(5) Uani 1 1 d . . . . .
H4 H 0.143918 0.939204 0.310000 0.028 Uiso 1 1 calc R U . . .
C00B C 0.0912(2) 0.72039(16) 0.34568(11) 0.0201(5) Uani 1 1 d . . . . .
C00C C 0.0070(2) 0.65459(17) 0.29367(11) 0.0229(5) Uani 1 1 d . . . . .
C00D C 0.4823(2) 0.56645(16) 0.40835(11) 0.0199(5) Uani 1 1 d . . . . .
C00E C 0.0232(2) 0.35692(18) 0.22232(12) 0.0265(5) Uani 1 1 d . . . . .
H5 H -0.038829 0.309886 0.187774 0.032 Uiso 1 1 calc R U . . .
C00F C 0.2460(2) 0.68137(16) 0.38287(10) 0.0181(4) Uani 1 1 d . . . . .
C00G C -0.0243(2) 0.46742(18) 0.23092(12) 0.0263(5) Uani 1 1 d . . . . .
H6 H -0.121897 0.495487 0.202806 0.032 Uiso 1 1 calc R U . . .
C00H C -0.1046(2) 1.03937(18) 0.40469(12) 0.0256(5) Uani 1 1 d . . . . .
H7 H -0.147410 1.109607 0.418298 0.031 Uiso 1 1 calc R U . . .
C00I C 0.3485(2) 0.83576(17) 0.47717(11) 0.0229(5) Uani 1 1 d . . . . .
H8 H 0.254295 0.883600 0.466187 0.027 Uiso 1 1 calc R U . . .
C00J C 0.4757(3) 0.86482(17) 0.53088(11) 0.0248(5) Uani 1 1 d . . . . .
H9 H 0.467925 0.932931 0.556441 0.030 Uiso 1 1 calc R U . . .
C00K C -0.1507(3) 0.93583(18) 0.42976(12) 0.0281(5) Uani 1 1 d . . . . .
H10 H -0.224986 0.934996 0.460718 0.034 Uiso 1 1 calc R U . . .
C00L C 0.6275(2) 0.69488(18) 0.50980(11) 0.0247(5) Uani 1 1 d . . . . .
H11 H 0.722088 0.647455 0.520941 0.030 Uiso 1 1 calc R U . . .
C00M C -0.0887(2) 0.83379(18) 0.40986(11) 0.0243(5) Uani 1 1 d . . . . .
H12 H -0.121875 0.763013 0.426865 0.029 Uiso 1 1 calc R U . . .
C00N C 0.6003(2) 0.49151(17) 0.39738(12) 0.0247(5) Uani 1 1 d . . . . .
H13 H 0.570043 0.438942 0.360607 0.030 Uiso 1 1 calc R U . . .
C00O C 0.6135(3) 0.79530(18) 0.54742(11) 0.0255(5) Uani 1 1 d . . . . .
H14 H 0.698856 0.815770 0.584430 0.031 Uiso 1 1 calc R U . . .
C00P C 0.7730(3) 0.48235(18) 0.43675(13) 0.0289(5) Uani 1 1 d . . . . .
H15 H 0.770712 0.471167 0.485891 0.035 Uiso 1 1 calc R U . . .
H16 H 0.832159 0.554956 0.432009 0.035 Uiso 1 1 calc R U . . .
C00Q C -0.1506(3) 0.69665(19) 0.24945(13) 0.0355(6) Uani 1 1 d . . . . .
H17 H -0.242653 0.649652 0.258092 0.053 Uiso 1 1 calc R U . . .
H18 H -0.142184 0.690438 0.201111 0.053 Uiso 1 1 calc R U . . .
H19 H -0.169075 0.777142 0.260476 0.053 Uiso 1 1 calc R U . . .
C00R C 0.8648(3) 0.3823(2) 0.41132(15) 0.0381(7) Uani 1 1 d . . . . .
H20 H 0.805548 0.310479 0.415339 0.057 Uiso 1 1 calc R U . . .
H21 H 0.975701 0.377188 0.439015 0.057 Uiso 1 1 calc R U . . .
H22 H 0.872046 0.395151 0.363306 0.057 Uiso 1 1 calc R U . . .

loop_
_atom_site_aniso_label
_atom_site_aniso_U_11
_atom_site_aniso_U_22
_atom_site_aniso_U_33
_atom_site_aniso_U_23
_atom_site_aniso_U_13
_atom_site_aniso_U_12
C001 0.0209(10) 0.0197(10) 0.0166(11) 0.0029(8) 0.0073(8) -0.0001(8)
C002 0.0238(11) 0.0210(11) 0.0232(12) 0.0014(9) 0.0006(9) -0.0019(9)
C003 0.0167(10) 0.0206(11) 0.0191(11) -0.0003(9) -0.0010(8) 0.0029(8)
C004 0.0216(10) 0.0184(10) 0.0218(11) 0.0029(9) 0.0070(8) -0.0025(8)
C005 0.0195(10) 0.0230(11) 0.0237(12) -0.0011(9) 0.0054(8) -0.0002(9)
C006 0.0198(10) 0.0180(10) 0.0195(11) 0.0017(8) 0.0075(8) -0.0005(8)
C007 0.0218(10) 0.0176(10) 0.0162(11) 0.0034(8) 0.0059(8) -0.0027(8)
C008 0.0235(11) 0.0231(11) 0.0203(12) 0.0021(9) 0.0085(9) 0.0010(9)
C009 0.0285(11) 0.0197(11) 0.0255(12) -0.0033(9) 0.0130(9) -0.0024(9)
C00A 0.0214(10) 0.0247(11) 0.0229(12) 0.0000(9) 0.0047(9) 0.0002(9)
C00B 0.0187(10) 0.0195(10) 0.0229(12) 0.0009(9) 0.0060(8) 0.0002(8)
C00C 0.0184(10) 0.0220(11) 0.0279(13) -0.0013(9) 0.0038(9) 0.0016(8)
C00D 0.0212(10) 0.0189(10) 0.0194(11) 0.0034(9) 0.0035(8) -0.0010(8)
C00E 0.0249(11) 0.0274(12) 0.0283(13) -0.0086(10) 0.0076(9) -0.0046(9)
C00F 0.0187(10) 0.0188(10) 0.0178(11) 0.0017(8) 0.0059(8) -0.0001(8)
C00G 0.0218(11) 0.0298(12) 0.0265(13) -0.0027(10) 0.0025(9) -0.0006(9)
C00H 0.0272(11) 0.0200(11) 0.0289(13) -0.0031(9) 0.0036(9) 0.0057(9)
C00I 0.0223(10) 0.0214(11) 0.0254(12) 0.0019(9) 0.0054(9) 0.0007(9)
C00J 0.0299(12) 0.0205(11) 0.0245(12) -0.0003(9) 0.0062(9) -0.0035(9)
C00K 0.0298(12) 0.0261(12) 0.0312(13) 0.0005(10) 0.0130(10) 0.0052(10)
C00L 0.0213(10) 0.0242(11) 0.0277(12) 0.0042(9) 0.0024(9) -0.0015(9)
C00M 0.0253(11) 0.0203(11) 0.0286(13) 0.0018(10) 0.0080(9) 0.0003(9)
C00N 0.0238(11) 0.0203(11) 0.0294(13) 0.0001(9) 0.0037(9) -0.0002(9)
C00O 0.0271(11) 0.0258(11) 0.0213(12) 0.0026(9) -0.0012(9) -0.0079(9)
C00P 0.0244(11) 0.0240(11) 0.0367(15) 0.0006(10) 0.0018(10) 0.0010(9)
C00Q 0.0287(12) 0.0307(13) 0.0420(16) -0.0119(11) -0.0060(11) 0.0099(10)
C00R 0.0231(12) 0.0346(13) 0.0543(18) -0.0068(12) 0.0016(11) 0.0060(10)

loop_
_atom_type_symbol
_atom_type_description
_atom_type_scat_dispersion_real
_atom_type_scat_dispersion_imag
_atom_type_scat_source
C C 0.0033 0.0016 'International Tables Vol C Tables 4.2.6.8 and 6.1.1.4'
H H 0.0000 0.0000 'International Tables Vol C Tables 4.2.6.8 and 6.1.1.4'

loop_
_geom_angle_atom_site_label_1
_geom_angle_atom_site_label_2
_geom_angle_atom_site_label_3
_geom_angle
_geom_angle_site_symmetry_1
_geom_angle_site_symmetry_3
_geom_angle_publ_flag
C006 C001 C005 117.89(17) . . ?
C006 C001 C008 124.09(18) . . ?
C005 C001 C008 117.93(18) . . ?
C00H C002 C00A 120.4(2) . . ?
C00H C002 H1 119.8 . . ?
C00A C002 H1 119.8 . . ?
C00A C003 C00M 118.62(18) . . ?
C00A C003 C00B 122.04(19) . . ?
C00M C003 C00B 119.33(18) . . ?
C00L C004 C007 120.13(19) . . ?
C00L C004 C00D 130.86(19) . . ?
C007 C004 C00D 109.00(17) . . ?
C00G C005 C001 118.17(18) . . ?
C00G C005 C00C 121.37(18) . . ?
C001 C005 C00C 120.40(18) . . ?
C00F C006 C001 120.07(17) . . ?
C00F C006 C00D 108.72(17) . . ?
C001 C006 C00D 131.17(17) . . ?
C00I C007 C004 120.19(18) . . ?
C00I C007 C00F 132.01(18) . . ?
C004 C007 C00F 107.77(17) . . ?
C009 C008 C001 121.51(19) . . ?
C009 C008 H2 119.2 . . ?
C001 C008 H2 119.2 . . ?
C008 C009 C00E 120.33(19) . . ?
C008 C009 H3 119.8 . . ?
C00E C009 H3 119.8 . . ?
C003 C00A C002 120.4(2) . . ?
C003 C00A H4 119.8 . . ?
C002 C00A H4 119.8 . . ?
C00C C00B C00F 119.60(17) . . ?
C00C C00B C003 121.01(17) . . ?
C00F C00B C003 119.39(18) . . ?
C00B C00C C005 120.00(18) . . ?
C00B C00C C00Q 121.36(18) . . ?
C005 C00C C00Q 118.64(18) . . ?
C00N C00D C004 127.64(19) . . ?
C00N C00D C006 126.51(19) . . ?
C004 C00D C006 105.20(16) . . ?
C00G C00E C009 119.6(2) . . ?
C00G C00E H5 120.2 . . ?
C009 C00E H5 120.2 . . ?
C006 C00F C00B 121.08(18) . . ?
C006 C00F C007 108.89(16) . . ?
C00B C00F C007 130.03(17) . . ?
C00E C00G C005 122.1(2) . . ?
C00E C00G H6 118.9 . . ?
C005 C00G H6 118.9 . . ?
C002 C00H C00K 119.7(2) . . ?
C002 C00H H7 120.1 . . ?
C00K C00H H7 120.1 . . ?
C007 C00I C00J 119.47(19) . . ?
C007 C00I H8 120.3 . . ?
C00J C00I H8 120.3 . . ?
C00O C00J C00I 120.7(2) . . ?
C00O C00J H9 119.7 . . ?
C00I C00J H9 119.7 . . ?
C00M C00K C00H 120.1(2) . . ?
C00M C00K H10 119.9 . . ?
C00H C00K H10 119.9 . . ?
C004 C00L C00O 119.15(19) . . ?
C004 C00L H11 120.4 . . ?
C00O C00L H11 120.4 . . ?
C00K C00M C003 120.7(2) . . ?
C00K C00M H12 119.6 . . ?
C003 C00M H12 119.6 . . ?
C00D C00N C00P 127.4(2) . . ?
C00D C00N H13 116.3 . . ?
C00P C00N H13 116.3 . . ?
C00J C00O C00L 120.38(19) . . ?
C00J C00O H14 119.8 . . ?
C00L C00O H14 119.8 . . ?
C00N C00P C00R 111.54(19) . . ?
C00N C00P H15 109.3 . . ?
C00R C00P H15 109.3 . . ?
C00N C00P H16 109.3 . . ?
C00R C00P H16 109.3 . . ?
H15 C00P H16 108.0 . . ?
C00C C00Q H17 109.5 . . ?
C00C C00Q H18 109.5 . . ?
H17 C00Q H18 109.5 . . ?
C00C C00Q H19 109.5 . . ?
H17 C00Q H19 109.5 . . ?
H18 C00Q H19 109.5 . . ?
C00P C00R H20 109.5 . . ?
C00P C00R H21 109.5 . . ?
H20 C00R H21 109.5 . . ?
C00P C00R H22 109.5 . . ?
H20 C00R H22 109.5 . . ?
H21 C00R H22 109.5 . . ?

loop_
_geom_bond_atom_site_label_1
_geom_bond_atom_site_label_2
_geom_bond_distance
_geom_bond_site_symmetry_2
_geom_bond_publ_flag
C001 C006 1.421(3) . ?
C001 C005 1.426(3) . ?
C001 C008 1.430(3) . ?
C002 C00H 1.380(3) . ?
C002 C00A 1.391(3) . ?
C002 H1 0.9500 . ?
C003 C00A 1.387(3) . ?
C003 C00M 1.401(3) . ?
C003 C00B 1.510(3) . ?
C004 C00L 1.391(3) . ?
C004 C007 1.411(3) . ?
C004 C00D 1.483(3) . ?
C005 C00G 1.421(3) . ?
C005 C00C 1.444(3) . ?
C006 C00F 1.395(3) . ?
C006 C00D 1.490(3) . ?
C007 C00I 1.388(3) . ?
C007 C00F 1.479(3) . ?
C008 C009 1.365(3) . ?
C008 H2 0.9500 . ?
C009 C00E 1.406(3) . ?
C009 H3 0.9500 . ?
C00A H4 0.9500 . ?
C00B C00C 1.367(3) . ?
C00B C00F 1.428(3) . ?
C00C C00Q 1.512(3) . ?
C00D C00N 1.358(3) . ?
C00E C00G 1.364(3) . ?
C00E H5 0.9500 . ?
C00G H6 0.9500 . ?
C00H C00K 1.384(3) . ?
C00H H7 0.9500 . ?
C00I C00J 1.393(3) . ?
C00I H8 0.9500 . ?
C00J C00O 1.387(3) . ?
C00J H9 0.9500 . ?
C00K C00M 1.380(3) . ?
C00K H10 0.9500 . ?
C00L C00O 1.404(3) . ?
C00L H11 0.9500 . ?
C00M H12 0.9500 . ?
C00N C00P 1.499(3) . ?
C00N H13 0.9500 . ?
C00O H14 0.9500 . ?
C00P C00R 1.528(3) . ?
C00P H15 0.9900 . ?
C00P H16 0.9900 . ?
C00Q H17 0.9800 . ?
C00Q H18 0.9800 . ?
C00Q H19 0.9800 . ?
C00R H20 0.9800 . ?
C00R H21 0.9800 . ?
C00R H22 0.9800 . ?

loop_
_geom_torsion_atom_site_label_1
_geom_torsion_atom_site_label_2
_geom_torsion_atom_site_label_3
_geom_torsion_atom_site_label_4
_geom_torsion
_geom_torsion_site_symmetry_1
_geom_torsion_site_symmetry_2
_geom_torsion_site_symmetry_3
_geom_torsion_site_symmetry_4
_geom_torsion_publ_flag
C006 C001 C005 C00G 177.17(19) . . . . ?
C008 C001 C005 C00G -6.2(3) . . . . ?
C006 C001 C005 C00C -5.5(3) . . . . ?
C008 C001 C005 C00C 171.16(19) . . . . ?
C005 C001 C006 C00F 11.1(3) . . . . ?
C008 C001 C006 C00F -165.31(19) . . . . ?
C005 C001 C006 C00D -171.6(2) . . . . ?
C008 C001 C006 C00D 12.0(3) . . . . ?
C00L C004 C007 C00I 0.5(3) . . . . ?
C00D C004 C007 C00I -179.79(18) . . . . ?
C00L C004 C007 C00F -177.71(19) . . . . ?
C00D C004 C007 C00F 2.0(2) . . . . ?
C006 C001 C008 C009 -179.9(2) . . . . ?
C005 C001 C008 C009 3.6(3) . . . . ?
C001 C008 C009 C00E 1.9(3) . . . . ?
C00M C003 C00A C002 -0.4(3) . . . . ?
C00B C003 C00A C002 -179.17(18) . . . . ?
C00H C002 C00A C003 1.0(3) . . . . ?
C00A C003 C00B C00C -96.6(2) . . . . ?
C00M C003 C00B C00C 84.6(3) . . . . ?
C00A C003 C00B C00F 83.9(3) . . . . ?
C00M C003 C00B C00F -94.9(2) . . . . ?
C00F C00B C00C C005 5.5(3) . . . . ?
C003 C00B C00C C005 -174.02(19) . . . . ?
C00F C00B C00C C00Q -175.2(2) . . . . ?
C003 C00B C00C C00Q 5.3(3) . . . . ?
C00G C005 C00C C00B 174.4(2) . . . . ?
C001 C005 C00C C00B -2.8(3) . . . . ?
C00G C005 C00C C00Q -4.9(3) . . . . ?
C001 C005 C00C C00Q 177.89(19) . . . . ?
C00L C004 C00D C00N -14.4(4) . . . . ?
C007 C004 C00D C00N 165.9(2) . . . . ?
C00L C004 C00D C006 174.4(2) . . . . ?
C007 C004 C00D C006 -5.3(2) . . . . ?
C00F C006 C00D C00N -164.6(2) . . . . ?
C001 C006 C00D C00N 17.9(3) . . . . ?
C00F C006 C00D C004 6.7(2) . . . . ?
C001 C006 C00D C004 -170.8(2) . . . . ?
C008 C009 C00E C00G -4.7(3) . . . . ?
C001 C006 C00F C00B -8.7(3) . . . . ?
C00D C006 C00F C00B 173.42(17) . . . . ?
C001 C006 C00F C007 172.18(18) . . . . ?
C00D C006 C00F C007 -5.7(2) . . . . ?
C00C C00B C00F C006 0.2(3) . . . . ?
C003 C00B C00F C006 179.71(19) . . . . ?
C00C C00B C00F C007 179.1(2) . . . . ?
C003 C00B C00F C007 -1.4(3) . . . . ?
C00I C007 C00F C006 -175.6(2) . . . . ?
C004 C007 C00F C006 2.3(2) . . . . ?
C00I C007 C00F C00B 5.4(4) . . . . ?
C004 C007 C00F C00B -176.7(2) . . . . ?
C009 C00E C00G C005 1.9(3) . . . . ?
C001 C005 C00G C00E 3.6(3) . . . . ?
C00C C005 C00G C00E -173.7(2) . . . . ?
C00A C002 C00H C00K -0.7(3) . . . . ?
C004 C007 C00I C00J -0.3(3) . . . . ?
C00F C007 C00I C00J 177.4(2) . . . . ?
C007 C00I C00J C00O -0.2(3) . . . . ?
C002 C00H C00K C00M -0.1(3) . . . . ?
C007 C004 C00L C00O -0.2(3) . . . . ?
C00D C004 C00L C00O -179.8(2) . . . . ?
C00H C00K C00M C003 0.7(3) . . . . ?
C00A C003 C00M C00K -0.4(3) . . . . ?
C00B C003 C00M C00K 178.35(19) . . . . ?
C004 C00D C00N C00P 8.1(4) . . . . ?
C006 C00D C00N C00P 177.4(2) . . . . ?
C00I C00J C00O C00L 0.5(3) . . . . ?
C004 C00L C00O C00J -0.3(3) . . . . ?
C00D C00N C00P C00R 176.6(2) . . . . ?
